data_1523283
loop_
_publ_author_name
'Bodak, O.I.'
'Gladyshevskii, E.I.'
'Kotur, B.Ya.'

_publ_section_title
;
 The system scandium-nickel-silicon
;
_journal_name_full
;
Dopovidi Akademii Nauk Ukrains'koi RSR, Seriya A: Fiziko-Matematichni Ta 
Tekhnichni Nauki
;
_journal_page_first 655
_journal_page_last 657
_journal_volume 38
_journal_year 1976
_chemical_formula_sum 'Ni Sc Si'
_space_group_IT_number 62
_symmetry_space_group_name_Hall '-P 2ac 2n'
_symmetry_space_group_name_H-M 'P n m a'
_cell_angle_alpha 90
_cell_angle_beta 90
_cell_angle_gamma 90
_cell_formula_units_Z 4
_cell_length_a 6.38
_cell_length_b 4.02
_cell_length_c 6.93
_cell_volume 177.738
_citation_journal_id_ASTM DNUNDU
_cod_data_source_file Bodak_DNUNDU_1976_1479.cif
_cod_data_source_block Ni1Sc1Si1
_cod_original_cell_volume 177.7379
_cod_original_formula_sum 'Ni1 Sc1 Si1'
_cod_database_code 1523283

loop_
_symmetry_equiv_pos_as_xyz
x,y,z
-x+1/2,-y,z+1/2
x+1/2,-y+1/2,-z+1/2
-x,y+1/2,-z
-x,-y,-z
x-1/2,y,-z-1/2
-x-1/2,y-1/2,z-1/2
x,-y-1/2,z

loop_
_atom_site_label
_atom_site_type_symbol
_atom_site_fract_x
_atom_site_fract_y
_atom_site_fract_z
_atom_site_occupancy
_atom_site_U_iso_or_equiv
Sc1 Sc 0.0212 0.25 0.1803 1 0.0
Ni1 Ni 0.142 0.25 0.5609 1 0.0
Si1 Si 0.7651 0.25 0.6229 1 0.0
